data_7153427
loop_
_publ_author_name
'Pitchumony, Tamil Selvi'
'Spingler, Bernhard'
'Motterlini, Roberto'
'Alberto, Roger'

_publ_section_title
;
 Syntheses, structural characterization and CO releasing properties of
 boranocarbonate [H3BCO2H]- derivatives.
;
_journal_issue 21
_journal_name_full 'Organic &amp; biomolecular chemistry'
_journal_page_first 4849
_journal_page_last 4854
_journal_paper_doi 10.1039/c0ob00099j
_journal_volume 8
_journal_year 2010
_chemical_formula_sum 'C28 H60 B2 K2 N2 O14'
_chemical_formula_weight 748.60
_chemical_name_systematic
;
?
;
_space_group_IT_number 14
_symmetry_cell_setting monoclinic
_symmetry_space_group_name_Hall '-P 2yn'
_symmetry_space_group_name_H-M 'P 1 21/n 1'
_atom_sites_solution_hydrogens geom
_atom_sites_solution_primary direct
_atom_sites_solution_secondary difmap
_audit_creation_method SHELXL-97
_cell_angle_alpha 90.00
_cell_angle_beta 95.544(2)
_cell_angle_gamma 90.00
_cell_formula_units_Z 2
_cell_length_a 8.5100(2)
_cell_length_b 14.5204(4)
_cell_length_c 15.9909(3)
_cell_measurement_reflns_used 4167
_cell_measurement_temperature 183(2)
_cell_measurement_theta_max 29.3754
_cell_measurement_theta_min 2.3988
_cell_volume 1966.73(8)
_computing_cell_refinement 'CrysAlis RED (Oxford, 2007)'
_computing_data_collection 'CrysAlis RED (Oxford, 2007)'
_computing_data_reduction 'CrysAlis RED (Oxford, 2007)'
_computing_molecular_graphics 'ORTEP-3 (Farrugia, 1997)'
_computing_publication_material 'SHELXL-97 (Sheldrick, 1997)'
_computing_structure_refinement 'SHELXL-97 (Sheldrick, 1997)'
_computing_structure_solution 'SIR-97 (Altomare, 1999)'
_diffrn_ambient_temperature 183(2)
_diffrn_detector_area_resol_mean 10.4498
_diffrn_measured_fraction_theta_full 0.996
_diffrn_measured_fraction_theta_max 0.996
_diffrn_measurement_device_type 'Xcalibur Ruby'
_diffrn_measurement_method '/o oscillation scan'
_diffrn_radiation_monochromator graphite
_diffrn_radiation_source 'Enhance (Mo) X-ray Source'
_diffrn_radiation_type MoK\a
_diffrn_radiation_wavelength 0.7107
_diffrn_reflns_av_R_equivalents 0.0459
_diffrn_reflns_av_sigmaI/netI 0.0881
_diffrn_reflns_limit_h_max 10
_diffrn_reflns_limit_h_min -9
_diffrn_reflns_limit_k_max 18
_diffrn_reflns_limit_k_min -14
_diffrn_reflns_limit_l_max 19
_diffrn_reflns_limit_l_min -19
_diffrn_reflns_number 15706
_diffrn_reflns_theta_full 26.37
_diffrn_reflns_theta_max 26.37
_diffrn_reflns_theta_min 2.56
_exptl_absorpt_coefficient_mu 0.302
_exptl_absorpt_correction_T_max 0.9705
_exptl_absorpt_correction_T_min 0.8720
_exptl_absorpt_correction_type multi-scan
_exptl_absorpt_process_details
;
CrysAlis RED, Oxford Diffraction Ltd.,
Version 1.171.31.8 (release 12-01-2007 CrysAlis171 .NET)
(compiled Jan 12 2007,17:49:11)
Empirical absorption correction using spherical harmonics,
implemented in SCALE3 ABSPACK scaling algorithm.
;
_exptl_crystal_colour colourless
_exptl_crystal_density_diffrn 1.264
_exptl_crystal_density_method 'not measured'
_exptl_crystal_description prism
_exptl_crystal_F_000 804
_exptl_crystal_size_max 0.17
_exptl_crystal_size_mid 0.12
_exptl_crystal_size_min 0.10
_refine_diff_density_max 0.225
_refine_diff_density_min -0.271
_refine_diff_density_rms 0.050
_refine_ls_extinction_method none
_refine_ls_goodness_of_fit_ref 0.991
_refine_ls_hydrogen_treatment mixed
_refine_ls_matrix_type full
_refine_ls_number_parameters 226
_refine_ls_number_reflns 3998
_refine_ls_number_restraints 0
_refine_ls_restrained_S_all 0.991
_refine_ls_R_factor_all 0.1097
_refine_ls_R_factor_gt 0.0383
_refine_ls_shift/su_max 0.000
_refine_ls_shift/su_mean 0.000
_refine_ls_structure_factor_coef Fsqd
_refine_ls_weighting_details 'calc w=1/[\s^2^(Fo^2^)+(0.0444P)^2^+0.0000P] where P=(Fo^2^+2Fc^2^)/3'
_refine_ls_weighting_scheme calc
_refine_ls_wR_factor_gt 0.0774
_refine_ls_wR_factor_ref 0.1056
_reflns_number_gt 2040
_reflns_number_total 3998
_reflns_threshold_expression >2sigma(I)
_cod_data_source_file c0ob00099j.txt
_cod_data_source_block sp080307
_cod_original_sg_symbol_H-M P21/n
_cod_database_code 7153427

loop_
_symmetry_equiv_pos_as_xyz
'x, y, z'
'-x+1/2, y+1/2, -z+1/2'
'-x, -y, -z'
'x-1/2, -y-1/2, z-1/2'

loop_
_atom_site_label
_atom_site_type_symbol
_atom_site_fract_x
_atom_site_fract_y
_atom_site_fract_z
_atom_site_U_iso_or_equiv
_atom_site_adp_type
_atom_site_occupancy
_atom_site_symmetry_multiplicity
_atom_site_calc_flag
_atom_site_refinement_flags
C2 C 0.1913(3) -0.1443(2) 0.02516(17) 0.0643(9) Uani 1 1 d .
H2A H 0.0970 -0.1313 0.0550 0.077 Uiso 1 1 calc R
H2B H 0.1690 -0.1992 -0.0107 0.077 Uiso 1 1 calc R
C3 C 0.2258(4) -0.0642(2) -0.02763(17) 0.0658(9) Uani 1 1 d .
H3A H 0.3244 -0.0750 -0.0543 0.079 Uiso 1 1 calc R
H3B H 0.1387 -0.0550 -0.0725 0.079 Uiso 1 1 calc R
C5 C 0.2912(3) 0.0923(2) -0.01965(17) 0.0621(8) Uani 1 1 d .
H5A H 0.2161 0.1036 -0.0698 0.075 Uiso 1 1 calc R
H5B H 0.3968 0.0808 -0.0385 0.075 Uiso 1 1 calc R
C6 C 0.2970(4) 0.1741(2) 0.03693(19) 0.0682(9) Uani 1 1 d .
H6A H 0.3286 0.2293 0.0063 0.082 Uiso 1 1 calc R
H6B H 0.1913 0.1854 0.0559 0.082 Uiso 1 1 calc R
C8 C 0.4324(3) 0.23604(19) 0.15918(18) 0.0605(8) Uani 1 1 d .
H8A H 0.3327 0.2533 0.1823 0.073 Uiso 1 1 calc R
H8B H 0.4666 0.2885 0.1258 0.073 Uiso 1 1 calc R
C9 C 0.5560(3) 0.21509(19) 0.22921(17) 0.0554(8) Uani 1 1 d .
H9A H 0.6530 0.1929 0.2061 0.066 Uiso 1 1 calc R
H9B H 0.5825 0.2716 0.2622 0.066 Uiso 1 1 calc R
C11 C 0.6058(3) 0.12989(18) 0.35392(16) 0.0471(7) Uani 1 1 d .
H11A H 0.6089 0.1840 0.3917 0.057 Uiso 1 1 calc R
H11B H 0.7132 0.1200 0.3368 0.057 Uiso 1 1 calc R
C12 C 0.5539(3) 0.04678(18) 0.39886(15) 0.0431(7) Uani 1 1 d .
H12A H 0.6177 0.0400 0.4536 0.052 Uiso 1 1 calc R
H12B H 0.4416 0.0529 0.4093 0.052 Uiso 1 1 calc R
C14 C 0.5286(3) -0.11559(18) 0.38421(15) 0.0439(7) Uani 1 1 d .
H14A H 0.4168 -0.1122 0.3963 0.053 Uiso 1 1 calc R
H14B H 0.5947 -0.1270 0.4376 0.053 Uiso 1 1 calc R
C15 C 0.5499(3) -0.19131(19) 0.32333(16) 0.0516(7) Uani 1 1 d .
H15B H 0.6563 -0.1873 0.3034 0.062 Uiso 1 1 calc R
H15A H 0.5402 -0.2517 0.3511 0.062 Uiso 1 1 calc R
C17 C 0.4453(4) -0.2531(2) 0.19301(17) 0.0655(9) Uani 1 1 d .
H17A H 0.4453 -0.3146 0.2197 0.079 Uiso 1 1 calc R
H17B H 0.5450 -0.2459 0.1665 0.079 Uiso 1 1 calc R
C18 C 0.3083(4) -0.2444(2) 0.12867(18) 0.0665(9) Uani 1 1 d .
H18A H 0.3054 -0.2973 0.0895 0.080 Uiso 1 1 calc R
H18B H 0.2088 -0.2440 0.1561 0.080 Uiso 1 1 calc R
C21 C 0.0477(3) -0.01448(16) 0.32797(14) 0.0329(6) Uani 1 1 d .
C24 C -0.0087(3) -0.04485(17) 0.47586(13) 0.0387(6) Uani 1 1 d .
H24A H 0.0930 -0.0784 0.4825 0.046 Uiso 1 1 calc R
H24B H -0.0888 -0.0836 0.4999 0.046 Uiso 1 1 calc R
B22 B -0.0251(3) -0.0090(2) 0.23127(17) 0.0411(7) Uani 1 1 d .
H22A H 0.022(3) 0.0536(18) 0.1988(15) 0.062 Uiso 1 1 d .
H22B H 0.022(3) -0.0750(19) 0.1983(15) 0.062 Uiso 1 1 d .
H22C H -0.162(3) -0.0126(16) 0.2249(15) 0.062 Uiso 1 1 d .
N23 N -0.0554(2) -0.03071(13) 0.38657(11) 0.0365(5) Uani 1 1 d .
H23A H -0.1568 -0.0328 0.3694 0.044 Uiso 1 1 calc R
O1 O 0.3233(2) -0.16125(12) 0.08404(10) 0.0492(5) Uani 1 1 d .
O4 O 0.2423(2) 0.01514(13) 0.02474(10) 0.0514(5) Uani 1 1 d .
O7 O 0.4076(2) 0.15727(12) 0.10711(11) 0.0492(5) Uani 1 1 d .
O10 O 0.49865(18) 0.14630(11) 0.28199(10) 0.0412(4) Uani 1 1 d .
O13 O 0.57443(17) -0.03173(11) 0.34744(9) 0.0384(4) Uani 1 1 d .
O16 O 0.43305(19) -0.18307(11) 0.25449(10) 0.0455(5) Uani 1 1 d .
O20 O 0.19008(17) -0.00769(12) 0.35281(9) 0.0445(5) Uani 1 1 d .
K1 K 0.33894(6) -0.00529(4) 0.20254(3) 0.03708(17) Uani 1 1 d .

loop_
_atom_site_aniso_label
_atom_site_aniso_U_11
_atom_site_aniso_U_22
_atom_site_aniso_U_33
_atom_site_aniso_U_23
_atom_site_aniso_U_13
_atom_site_aniso_U_12
C2 0.071(2) 0.077(2) 0.0417(17) -0.0172(18) -0.0139(15) -0.0169(18)
C3 0.079(2) 0.086(3) 0.0291(15) -0.0105(18) -0.0113(14) 0.0005(19)
C5 0.0627(18) 0.085(2) 0.0369(16) 0.0187(18) -0.0029(14) -0.0011(18)
C6 0.082(2) 0.064(2) 0.0565(19) 0.0255(18) -0.0060(17) 0.0098(18)
C8 0.087(2) 0.0338(18) 0.0626(19) 0.0133(16) 0.0151(17) 0.0004(16)
C9 0.0693(18) 0.0368(17) 0.0613(19) -0.0054(15) 0.0129(15) -0.0196(15)
C11 0.0467(15) 0.0450(18) 0.0489(17) -0.0113(14) 0.0004(13) -0.0095(13)
C12 0.0413(14) 0.0522(18) 0.0345(14) -0.0101(14) -0.0032(11) 0.0032(13)
C14 0.0489(15) 0.0500(18) 0.0319(14) 0.0083(13) -0.0005(12) 0.0066(13)
C15 0.0565(16) 0.0459(18) 0.0517(17) 0.0107(15) 0.0018(14) 0.0112(14)
C17 0.116(3) 0.0339(17) 0.0469(17) -0.0044(14) 0.0090(18) 0.0182(18)
C18 0.114(3) 0.0394(19) 0.0470(18) -0.0145(16) 0.0112(18) -0.0180(18)
C21 0.0371(14) 0.0314(15) 0.0300(12) -0.0022(11) 0.0023(10) -0.0007(12)
C24 0.0429(14) 0.0390(15) 0.0330(14) 0.0005(12) -0.0015(12) -0.0027(13)
B22 0.0435(17) 0.054(2) 0.0253(14) 0.0017(15) -0.0010(12) -0.0010(17)
N23 0.0350(10) 0.0514(14) 0.0221(10) -0.0029(10) -0.0018(8) 0.0029(10)
O1 0.0668(12) 0.0476(12) 0.0328(10) -0.0002(9) 0.0019(9) -0.0070(10)
O4 0.0578(11) 0.0645(14) 0.0315(10) 0.0019(10) 0.0012(8) -0.0018(10)
O7 0.0633(11) 0.0398(11) 0.0442(10) 0.0085(10) 0.0040(9) 0.0031(10)
O10 0.0448(9) 0.0349(10) 0.0432(10) -0.0006(9) 0.0013(8) -0.0071(8)
O13 0.0402(9) 0.0427(11) 0.0320(9) 0.0005(8) 0.0027(7) 0.0015(8)
O16 0.0635(11) 0.0357(11) 0.0368(10) -0.0019(9) 0.0027(9) 0.0093(9)
O20 0.0312(9) 0.0645(13) 0.0373(9) -0.0013(10) 0.0003(7) -0.0037(9)
K1 0.0446(3) 0.0363(3) 0.0298(3) 0.0004(3) 0.0009(2) -0.0015(3)

loop_
_atom_type_symbol
_atom_type_description
_atom_type_scat_dispersion_real
_atom_type_scat_dispersion_imag
_atom_type_scat_source
C C 0.0033 0.0016 'International Tables Vol C Tables 4.2.6.8 and 6.1.1.4'
H H 0.0000 0.0000 'International Tables Vol C Tables 4.2.6.8 and 6.1.1.4'
B B 0.0013 0.0007 'International Tables Vol C Tables 4.2.6.8 and 6.1.1.4'
N N 0.0061 0.0033 'International Tables Vol C Tables 4.2.6.8 and 6.1.1.4'
O O 0.0106 0.0060 'International Tables Vol C Tables 4.2.6.8 and 6.1.1.4'
K K 0.2009 0.2494 'International Tables Vol C Tables 4.2.6.8 and 6.1.1.4'

loop_
_geom_angle_atom_site_label_1
_geom_angle_atom_site_label_2
_geom_angle_atom_site_label_3
_geom_angle
_geom_angle_site_symmetry_1
_geom_angle_site_symmetry_3
O1 C2 C3 109.1(2) . .
O1 C2 H2A 109.9 . .
C3 C2 H2A 109.9 . .
O1 C2 H2B 109.9 . .
C3 C2 H2B 109.9 . .
H2A C2 H2B 108.3 . .
O4 C3 C2 108.3(2) . .
O4 C3 H3A 110.0 . .
C2 C3 H3A 110.0 . .
O4 C3 H3B 110.0 . .
C2 C3 H3B 110.0 . .
H3A C3 H3B 108.4 . .
O4 C5 C6 108.7(2) . .
O4 C5 H5A 109.9 . .
C6 C5 H5A 109.9 . .
O4 C5 H5B 109.9 . .
C6 C5 H5B 109.9 . .
H5A C5 H5B 108.3 . .
O7 C6 C5 109.0(2) . .
O7 C6 H6A 109.9 . .
C5 C6 H6A 109.9 . .
O7 C6 H6B 109.9 . .
C5 C6 H6B 109.9 . .
H6A C6 H6B 108.3 . .
O7 C8 C9 109.3(2) . .
O7 C8 H8A 109.8 . .
C9 C8 H8A 109.8 . .
O7 C8 H8B 109.8 . .
C9 C8 H8B 109.8 . .
H8A C8 H8B 108.3 . .
O10 C9 C8 109.3(2) . .
O10 C9 H9A 109.8 . .
C8 C9 H9A 109.8 . .
O10 C9 H9B 109.8 . .
C8 C9 H9B 109.8 . .
H9A C9 H9B 108.3 . .
O10 C11 C12 109.23(19) . .
O10 C11 H11A 109.8 . .
C12 C11 H11A 109.8 . .
O10 C11 H11B 109.8 . .
C12 C11 H11B 109.8 . .
H11A C11 H11B 108.3 . .
O13 C12 C11 108.07(19) . .
O13 C12 H12A 110.1 . .
C11 C12 H12A 110.1 . .
O13 C12 H12B 110.1 . .
C11 C12 H12B 110.1 . .
H12A C12 H12B 108.4 . .
O13 C14 C15 107.8(2) . .
O13 C14 H14A 110.1 . .
C15 C14 H14A 110.1 . .
O13 C14 H14B 110.1 . .
C15 C14 H14B 110.1 . .
H14A C14 H14B 108.5 . .
O16 C15 C14 108.9(2) . .
O16 C15 H15B 109.9 . .
C14 C15 H15B 109.9 . .
O16 C15 H15A 109.9 . .
C14 C15 H15A 109.9 . .
H15B C15 H15A 108.3 . .
O16 C17 C18 108.2(2) . .
O16 C17 H17A 110.1 . .
C18 C17 H17A 110.1 . .
O16 C17 H17B 110.1 . .
C18 C17 H17B 110.1 . .
H17A C17 H17B 108.4 . .
O1 C18 C17 108.6(2) . .
O1 C18 H18A 110.0 . .
C17 C18 H18A 110.0 . .
O1 C18 H18B 110.0 . .
C17 C18 H18B 110.0 . .
H18A C18 H18B 108.3 . .
O20 C21 N23 117.8(2) . .
O20 C21 B22 125.1(2) . .
N23 C21 B22 117.05(19) . .
O20 C21 K1 55.31(11) . .
N23 C21 K1 169.53(16) . .
B22 C21 K1 70.13(13) . .
N23 C24 C24 112.5(2) . 3_556
N23 C24 H24A 109.1 . .
C24 C24 H24A 109.1 3_556 .
N23 C24 H24B 109.1 . .
C24 C24 H24B 109.1 3_556 .
H24A C24 H24B 107.8 . .
C21 B22 K1 81.37(13) . .
C21 B22 H22A 110.9(12) . .
K1 B22 H22A 61.8(12) . .
C21 B22 H22B 105.9(12) . .
K1 B22 H22B 64.8(11) . .
H22A B22 H22B 107.2(17) . .
C21 B22 H22C 111.8(12) . .
K1 B22 H22C 166.6(12) . .
H22A B22 H22C 113.0(17) . .
H22B B22 H22C 107.6(16) . .
C21 N23 C24 124.32(19) . .
C21 N23 H23A 117.8 . .
C24 N23 H23A 117.8 . .
C18 O1 C2 112.3(2) . .
C18 O1 K1 109.38(14) . .
C2 O1 K1 106.10(15) . .
C5 O4 C3 111.3(2) . .
C5 O4 K1 120.38(15) . .
C3 O4 K1 119.81(16) . .
C6 O7 C8 112.1(2) . .
C6 O7 K1 113.91(16) . .
C8 O7 K1 111.94(14) . .
C11 O10 C9 111.62(18) . .
C11 O10 K1 118.56(14) . .
C9 O10 K1 117.25(14) . .
C14 O13 C12 113.08(17) . .
C14 O13 K1 104.14(13) . .
C12 O13 K1 103.76(12) . .
C15 O16 C17 112.54(19) . .
C15 O16 K1 117.85(14) . .
C17 O16 K1 119.34(14) . .
C21 O20 K1 103.48(13) . .
O16 K1 O20 82.83(5) . .
O16 K1 O10 118.23(5) . .
O20 K1 O10 82.11(5) . .
O16 K1 O4 115.52(5) . .
O20 K1 O4 136.75(5) . .
O10 K1 O4 116.12(5) . .
O16 K1 O7 146.99(5) . .
O20 K1 O7 125.99(5) . .
O10 K1 O7 59.31(5) . .
O4 K1 O7 56.84(5) . .
O16 K1 O13 59.52(5) . .
O20 K1 O13 69.83(4) . .
O10 K1 O13 59.01(5) . .
O4 K1 O13 153.43(5) . .
O7 K1 O13 111.38(5) . .
O16 K1 O1 58.48(5) . .
O20 K1 O1 122.79(5) . .
O10 K1 O1 151.41(5) . .
O4 K1 O1 57.11(5) . .
O7 K1 O1 106.61(5) . .
O13 K1 O1 113.05(5) . .
O16 K1 B22 101.30(7) . .
O20 K1 B22 49.64(6) . .
O10 K1 B22 112.47(7) . .
O4 K1 B22 87.44(6) . .
O7 K1 B22 109.81(7) . .
O13 K1 B22 118.96(6) . .
O1 K1 B22 95.49(7) . .
O16 K1 C21 89.58(5) . .
O20 K1 C21 21.22(5) . .
O10 K1 C21 96.54(5) . .
O4 K1 C21 115.90(5) . .
O7 K1 C21 123.19(5) . .
O13 K1 C21 90.60(5) . .
O1 K1 C21 111.43(5) . .
B22 K1 C21 28.50(6) . .
O16 K1 H22A 122.0(5) . .
O20 K1 H22A 61.0(5) . .
O10 K1 H22A 101.0(5) . .
O4 K1 H22A 76.6(5) . .
O7 K1 H22A 89.0(5) . .
O13 K1 H22A 129.3(5) . .
O1 K1 H22A 103.6(5) . .
B22 K1 H22A 20.9(5) . .
C21 K1 H22A 42.4(5) . .
O16 K1 H22B 85.6(5) . .
O20 K1 H22B 61.2(5) . .
O10 K1 H22B 134.0(5) . .
O4 K1 H22B 80.6(5) . .
O7 K1 H22B 120.7(5) . .
O13 K1 H22B 122.6(5) . .
O1 K1 H22B 74.4(5) . .
B22 K1 H22B 21.8(5) . .
C21 K1 H22B 41.5(5) . .
H22A K1 H22B 38.2(7) . .

loop_
_geom_bond_atom_site_label_1
_geom_bond_atom_site_label_2
_geom_bond_distance
_geom_bond_site_symmetry_2
C2 O1 1.416(3) .
C2 C3 1.483(4) .
C2 H2A 0.9900 .
C2 H2B 0.9900 .
C3 O4 1.423(3) .
C3 H3A 0.9900 .
C3 H3B 0.9900 .
C5 O4 1.410(3) .
C5 C6 1.491(4) .
C5 H5A 0.9900 .
C5 H5B 0.9900 .
C6 O7 1.414(3) .
C6 H6A 0.9900 .
C6 H6B 0.9900 .
C8 O7 1.418(3) .
C8 C9 1.492(4) .
C8 H8A 0.9900 .
C8 H8B 0.9900 .
C9 O10 1.424(3) .
C9 H9A 0.9900 .
C9 H9B 0.9900 .
C11 O10 1.417(3) .
C11 C12 1.493(3) .
C11 H11A 0.9900 .
C11 H11B 0.9900 .
C12 O13 1.426(3) .
C12 H12A 0.9900 .
C12 H12B 0.9900 .
C14 O13 1.423(3) .
C14 C15 1.491(3) .
C14 H14A 0.9900 .
C14 H14B 0.9900 .
C15 O16 1.416(3) .
C15 H15B 0.9900 .
C15 H15A 0.9900 .
C17 O16 1.425(3) .
C17 C18 1.484(4) .
C17 H17A 0.9900 .
C17 H17B 0.9900 .
C18 O1 1.414(3) .
C18 H18A 0.9900 .
C18 H18B 0.9900 .
C21 O20 1.242(3) .
C21 N23 1.364(3) .
C21 B22 1.611(3) .
C21 K1 3.339(2) .
C24 N23 1.459(3) .
C24 C24 1.514(5) 3_556
C24 H24A 0.9900 .
C24 H24B 0.9900 .
B22 K1 3.176(3) .
B22 H22A 1.14(2) .
B22 H22B 1.18(3) .
B22 H22C 1.17(2) .
N23 H23A 0.8800 .
O1 K1 2.9476(18) .
O4 K1 2.8977(17) .
O7 K1 2.9007(18) .
O10 K1 2.8236(17) .
O13 K1 2.9386(16) .
O16 K1 2.8047(17) .
O20 K1 2.8228(15) .
K1 H22A 2.82(2) .
K1 H22B 2.88(2) .

loop_
_geom_torsion_atom_site_label_1
_geom_torsion_atom_site_label_2
_geom_torsion_atom_site_label_3
_geom_torsion_atom_site_label_4
_geom_torsion
_geom_torsion_site_symmetry_1
O1 C2 C3 O4 -65.0(3) .
O4 C5 C6 O7 61.0(3) .
O7 C8 C9 O10 -65.6(3) .
O10 C11 C12 O13 68.4(2) .
O13 C14 C15 O16 -71.0(2) .
O16 C17 C18 O1 67.5(3) .
O20 C21 B22 K1 6.1(2) .
N23 C21 B22 K1 -171.69(19) .
O20 C21 N23 C24 -3.0(3) .
B22 C21 N23 C24 175.0(2) .
K1 C21 N23 C24 43.5(10) .
C24 C24 N23 C21 86.2(3) 3_556
C17 C18 O1 C2 -175.8(2) .
C17 C18 O1 K1 -58.3(2) .
C3 C2 O1 C18 -171.6(2) .
C3 C2 O1 K1 68.9(2) .
C6 C5 O4 C3 176.7(2) .
C6 C5 O4 K1 -35.4(3) .
C2 C3 O4 C5 174.0(2) .
C2 C3 O4 K1 25.8(3) .
C5 C6 O7 C8 173.5(2) .
C5 C6 O7 K1 -58.1(3) .
C9 C8 O7 C6 -177.1(2) .
C9 C8 O7 K1 53.5(2) .
C12 C11 O10 C9 -170.3(2) .
C12 C11 O10 K1 -29.3(2) .
C8 C9 O10 C11 -174.6(2) .
C8 C9 O10 K1 43.9(3) .
C15 C14 O13 C12 177.90(18) .
C15 C14 O13 K1 65.94(19) .
C11 C12 O13 C14 179.93(19) .
C11 C12 O13 K1 -67.87(18) .
C14 C15 O16 C17 179.9(2) .
C14 C15 O16 K1 34.9(2) .
C18 C17 O16 C15 174.0(2) .
C18 C17 O16 K1 -41.6(3) .
N23 C21 O20 K1 170.79(17) .
B22 C21 O20 K1 -7.0(3) .
C15 O16 K1 O20 -72.40(16) .
C17 O16 K1 O20 145.00(19) .
C15 O16 K1 O10 4.62(17) .
C17 O16 K1 O10 -137.98(18) .
C15 O16 K1 O4 148.71(15) .
C17 O16 K1 O4 6.1(2) .
C15 O16 K1 O7 80.92(18) .
C17 O16 K1 O7 -61.7(2) .
C15 O16 K1 O13 -1.63(15) .
C17 O16 K1 O13 -144.2(2) .
C15 O16 K1 O1 151.75(17) .
C17 O16 K1 O1 9.15(18) .
C15 O16 K1 B22 -118.71(16) .
C17 O16 K1 B22 98.69(19) .
C15 O16 K1 C21 -92.57(16) .
C17 O16 K1 C21 124.83(19) .
C21 O20 K1 O16 -107.65(15) .
C21 O20 K1 O10 132.44(15) .
C21 O20 K1 O4 12.35(19) .
C21 O20 K1 O7 89.95(16) .
C21 O20 K1 O13 -167.75(16) .
C21 O20 K1 O1 -62.71(16) .
C21 O20 K1 B22 3.82(16) .
C11 O10 K1 O16 -9.09(16) .
C9 O10 K1 O16 129.69(16) .
C11 O10 K1 O20 68.35(15) .
C9 O10 K1 O20 -152.86(17) .
C11 O10 K1 O4 -152.97(15) .
C9 O10 K1 O4 -14.18(17) .
C11 O10 K1 O7 -151.11(16) .
C9 O10 K1 O7 -12.32(16) .
C11 O10 K1 O13 -2.81(14) .
C9 O10 K1 O13 135.98(17) .
C11 O10 K1 O1 -84.32(19) .
C9 O10 K1 O1 54.5(2) .
C11 O10 K1 B22 108.46(16) .
C9 O10 K1 B22 -112.75(17) .
C11 O10 K1 C21 83.95(15) .
C9 O10 K1 C21 -137.27(16) .
C5 O4 K1 O16 -137.35(18) .
C3 O4 K1 O16 7.93(19) .
C5 O4 K1 O20 114.86(18) .
C3 O4 K1 O20 -99.87(18) .
C5 O4 K1 O10 7.51(19) .
C3 O4 K1 O10 152.79(17) .
C5 O4 K1 O7 5.60(17) .
C3 O4 K1 O7 150.87(19) .
C5 O4 K1 O13 -64.9(2) .
C3 O4 K1 O13 80.3(2) .
C5 O4 K1 O1 -140.43(19) .
C3 O4 K1 O1 4.84(17) .
C5 O4 K1 B22 121.35(19) .
C3 O4 K1 B22 -93.38(18) .
C5 O4 K1 C21 119.79(18) .
C3 O4 K1 C21 -94.94(18) .
C6 O7 K1 O16 114.02(18) .
C8 O7 K1 O16 -117.45(17) .
C6 O7 K1 O20 -99.38(18) .
C8 O7 K1 O20 29.14(17) .
C6 O7 K1 O10 -150.46(19) .
C8 O7 K1 O10 -21.94(15) .
C6 O7 K1 O4 27.54(17) .
C8 O7 K1 O4 156.07(17) .
C6 O7 K1 O13 -179.39(17) .
C8 O7 K1 O13 -50.87(17) .
C6 O7 K1 O1 56.85(18) .
C8 O7 K1 O1 -174.62(15) .
C6 O7 K1 B22 -45.48(19) .
C8 O7 K1 B22 83.05(17) .
C6 O7 K1 C21 -73.76(18) .
C8 O7 K1 C21 54.77(17) .
C14 O13 K1 O16 -32.57(13) .
C12 O13 K1 O16 -151.12(14) .
C14 O13 K1 O20 60.99(13) .
C12 O13 K1 O20 -57.56(13) .
C14 O13 K1 O10 153.86(14) .
C12 O13 K1 O10 35.31(13) .
C14 O13 K1 O4 -119.16(16) .
C12 O13 K1 O4 122.29(15) .
C14 O13 K1 O7 -177.12(13) .
C12 O13 K1 O7 64.33(14) .
C14 O13 K1 O1 -57.10(14) .
C12 O13 K1 O1 -175.65(13) .
C14 O13 K1 B22 53.65(15) .
C12 O13 K1 B22 -64.90(15) .
C14 O13 K1 C21 56.58(13) .
C12 O13 K1 C21 -61.97(13) .
C18 O1 K1 O16 25.75(16) .
C2 O1 K1 O16 147.11(17) .
C18 O1 K1 O20 -29.55(18) .
C2 O1 K1 O20 91.80(16) .
C18 O1 K1 O10 117.70(18) .
C2 O1 K1 O10 -120.94(17) .
C18 O1 K1 O4 -157.52(18) .
C2 O1 K1 O4 -36.16(15) .
C18 O1 K1 O7 173.27(17) .
C2 O1 K1 O7 -65.37(16) .
C18 O1 K1 O13 50.56(18) .
C2 O1 K1 O13 171.92(15) .
C18 O1 K1 B22 -74.15(18) .
C2 O1 K1 B22 47.21(16) .
C18 O1 K1 C21 -49.77(18) .
C2 O1 K1 C21 71.59(16) .
C21 B22 K1 O16 67.42(15) .
C21 B22 K1 O20 -2.90(12) .
C21 B22 K1 O10 -59.77(16) .
C21 B22 K1 O4 -177.06(15) .
C21 B22 K1 O7 -123.80(14) .
C21 B22 K1 O13 6.15(18) .
C21 B22 K1 O1 126.33(15) .
O20 C21 K1 O16 71.00(15) .
N23 C21 K1 O16 19.8(9) .
B22 C21 K1 O16 -115.11(16) .
N23 C21 K1 O20 -51.2(8) .
B22 C21 K1 O20 173.9(2) .
O20 C21 K1 O10 -47.38(15) .
N23 C21 K1 O10 -98.6(9) .
B22 C21 K1 O10 126.52(16) .
O20 C21 K1 O4 -170.63(14) .
N23 C21 K1 O4 138.1(8) .
B22 C21 K1 O4 3.26(17) .
O20 C21 K1 O7 -104.77(15) .
N23 C21 K1 O7 -156.0(8) .
B22 C21 K1 O7 69.12(17) .
O20 C21 K1 O13 11.49(15) .
N23 C21 K1 O13 -39.7(9) .
B22 C21 K1 O13 -174.62(16) .
O20 C21 K1 O1 126.63(15) .
N23 C21 K1 O1 75.4(9) .
B22 C21 K1 O1 -59.48(16) .
O20 C21 K1 B22 -173.9(2) .
N23 C21 K1 B22 134.9(9) .
